data_7712653
loop_
_publ_author_name
'Lou, Xiao-Yu'
'Zhou, Yu'
'Chen, Wen-Fa'
'Jiang, Xiao-Ming'
'Liu, Bin-Wen'
'Guo, Guo-Cong'

_publ_section_title
;
 Open Honeycomb Frameworks of Sulphides AHg4Ga5S12 (A = Rb, Cs) Exhibiting
 Infrared Nonlinear Optical Properties
;
_journal_name_full 'Dalton Transactions'
_journal_paper_doi 10.1039/D2DT03683E
_journal_year 2023
_chemical_formula_moiety CsHg4Ga5S12
_chemical_formula_sum 'Cs Ga5 Hg4 S12'
_chemical_formula_weight 1668.59
_chemical_melting_point ?
_chemical_name_common CsHg4Ga5S12
_space_group_crystal_system trigonal
_space_group_IT_number 146
_space_group_name_Hall 'R 3'
_space_group_name_H-M_alt 'R 3 :H'
_audit_creation_method SHELXL-2013
_audit_update_record
;
2023-01-11 deposited with the CCDC.	2023-03-07 downloaded from the CCDC.
;
_cell_angle_alpha 90
_cell_angle_beta 90
_cell_angle_gamma 120
_cell_formula_units_Z 3
_cell_length_a 13.8428(5)
_cell_length_b 13.8428(5)
_cell_length_c 9.3913(6)
_cell_measurement_reflns_used 1963
_cell_measurement_temperature 293(2)
_cell_measurement_theta_max 28.2600
_cell_measurement_theta_min 2.7530
_cell_volume 1558.49(13)
_computing_cell_refinement 'CrysAlisPro 1.171.39.23b (Rigaku OD, 2015)'
_computing_data_collection 'CrysAlisPro 1.171.39.23b (Rigaku OD, 2015)'
_computing_data_reduction 'CrysAlisPro 1.171.39.23b (Rigaku OD, 2015)'
_computing_publication_material 'SHELXL-2013 (Sheldrick, 2013)'
_computing_structure_refinement 'SHELXL-2013 (Sheldrick, 2013)'
_computing_structure_solution 'SHELXL-2013 (Sheldrick, 2013)'
_diffrn_ambient_temperature 293(2)
_diffrn_detector_area_resol_mean 28.5714
_diffrn_measured_fraction_theta_full 0.997
_diffrn_measured_fraction_theta_max 0.862
_diffrn_measurement_device_type 'Rigaku Pilatus CCD'
_diffrn_measurement_method CCD_Profile_fitting
_diffrn_radiation_type MoK\a
_diffrn_radiation_wavelength 0.71073
_diffrn_reflns_av_R_equivalents 0.0250
_diffrn_reflns_av_unetI/netI 0.0333
_diffrn_reflns_Laue_measured_fraction_full 0.997
_diffrn_reflns_Laue_measured_fraction_max 0.862
_diffrn_reflns_limit_h_max 17
_diffrn_reflns_limit_h_min -17
_diffrn_reflns_limit_k_max 13
_diffrn_reflns_limit_k_min -17
_diffrn_reflns_limit_l_max 12
_diffrn_reflns_limit_l_min -10
_diffrn_reflns_number 2954
_diffrn_reflns_point_group_measured_fraction_full 0.998
_diffrn_reflns_point_group_measured_fraction_max 0.862
_diffrn_reflns_theta_full 25.242
_diffrn_reflns_theta_max 28.951
_diffrn_reflns_theta_min 2.755
_exptl_absorpt_coefficient_mu 38.723
_exptl_absorpt_correction_T_max 1.00000
_exptl_absorpt_correction_T_min 0.28812
_exptl_absorpt_correction_type multi-scan
_exptl_absorpt_process_details SADABS
_exptl_crystal_colour Yellow
_exptl_crystal_density_diffrn 5.334
_exptl_crystal_density_meas ?
_exptl_crystal_density_method 'not measured'
_exptl_crystal_description block
_exptl_crystal_F_000 2166
_exptl_crystal_size_max 0.174
_exptl_crystal_size_mid 0.152
_exptl_crystal_size_min 0.134
_refine_diff_density_max 1.250
_refine_diff_density_min -1.631
_refine_diff_density_rms 0.249
_refine_ls_abs_structure_details
;
 Refined as an inversion twin.
;
_refine_ls_abs_structure_Flack 0.07(2)
_refine_ls_extinction_coef 0.00034(3)
_refine_ls_extinction_expression Fc^*^=kFc[1+0.001xFc^2^\l^3^/sin(2\q)]^-1/4^
_refine_ls_extinction_method SHELXL
_refine_ls_goodness_of_fit_ref 1.004
_refine_ls_hydrogen_treatment undef
_refine_ls_matrix_type full
_refine_ls_number_parameters 69
_refine_ls_number_reflns 1344
_refine_ls_number_restraints 1
_refine_ls_restrained_S_all 1.004
_refine_ls_R_factor_all 0.0301
_refine_ls_R_factor_gt 0.0288
_refine_ls_shift/su_max 0.000
_refine_ls_shift/su_mean 0.000
_refine_ls_structure_factor_coef Fsqd
_refine_ls_weighting_details
;
 w=1/[\s^2^(Fo^2^)+(0.0375P)^2^]
 where P=(Fo^2^+2Fc^2^)/3
;
_refine_ls_weighting_scheme calc
_refine_ls_wR_factor_gt 0.0643
_refine_ls_wR_factor_ref 0.0647
_reflns_Friedel_coverage 1.000
_reflns_Friedel_fraction_full 0.998
_reflns_Friedel_fraction_max 0.862
_reflns_number_gt 1291
_reflns_number_total 1344
_reflns_threshold_expression 'I > 2\s(I)'
_cod_data_source_file d2dt03683e2.cif
_cod_data_source_block CsHg4Ga5S12
_cod_depositor_comments
;
The following automatic conversions were performed:

data item '_chemical_melting_point' value 'not measured' was changed
to '?' -- the value is undefined or not given.

data item '_exptl_absorpt_correction_type' value 'Multi-scan' was
changed to 'multi-scan' in accordance with the
/home/data/users/saulius/crontab/automatic-downloads/rss-feeds/RSC/lib/dictionaries/cif_core.dic
dictionary named 'cif_core.dic' version 2.4.2 last updated on
2011-04-26.

data item '_exptl_crystal_density_meas' value 'not measured' was
changed to '?' -- the value is perceived as not measured.

Automatic conversion script
Id: cif_fix_values 7556 2019-12-06 15:28:31Z antanas 
;
_cod_original_cell_volume 1558.49(15)
_cod_database_code 7712653
_shelx_space_group_comment
;
The symmetry employed for this shelxl refinement is uniquely defined
by the following loop, which should always be used as a source of
symmetry information in preference to the above space-group names.
They are only intended as comments.
;
_shelxl_version_number 2013-2

loop_
_space_group_symop_operation_xyz
'x, y, z'
'-y, x-y, z'
'-x+y, -x, z'
'x+2/3, y+1/3, z+1/3'
'-y+2/3, x-y+1/3, z+1/3'
'-x+y+2/3, -x+1/3, z+1/3'
'x+1/3, y+2/3, z+2/3'
'-y+1/3, x-y+2/3, z+2/3'
'-x+y+1/3, -x+2/3, z+2/3'

loop_
_atom_site_label
_atom_site_type_symbol
_atom_site_fract_x
_atom_site_fract_y
_atom_site_fract_z
_atom_site_U_iso_or_equiv
_atom_site_adp_type
_atom_site_occupancy
_atom_site_site_symmetry_order
_atom_site_calc_flag
_atom_site_refinement_flags_posn
_atom_site_refinement_flags_adp
_atom_site_refinement_flags_occupancy
_atom_site_disorder_assembly
_atom_site_disorder_group
Cs1 Cs 1.0000 1.0000 0.00371(17) 0.0255(3) Uani 1 3 d S T P . .
Hg1 Hg 0.79507(10) 0.51364(14) 0.91767(10) 0.0273(4) Uani 0.5555 1 d . . P . .
Ga1 Ga 0.79507(10) 0.51364(14) 0.91767(10) 0.0273(4) Uani 0.4444 1 d . . P . .
Hg2 Hg 0.4104(3) 0.9798(3) 0.92205(5) 0.0229(6) Uani 0.4444 1 d . . P . .
Ga2 Ga 0.4104(3) 0.9798(3) 0.92205(5) 0.0229(6) Uani 0.5555 1 d . . P . .
Hg3 Hg 0.6419(2) 0.8987(3) 0.92437(11) 0.0214(5) Uani 0.3333 1 d . . P . .
Ga3 Ga 0.6419(2) 0.8987(3) 0.92437(11) 0.0214(5) Uani 0.6667 1 d . . P . .
S1 S 0.9230(4) 0.7000(5) 0.0054(6) 0.0301(14) Uani 1 1 d . . . . .
S2 S 0.4548(4) 0.8374(3) 0.9953(5) 0.0241(9) Uani 1 1 d . . . . .
S3 S 0.7002(5) 0.7750(7) 1.0008(6) 0.0383(16) Uani 1 1 d . . . . .
S4 S 0.6160(5) 0.4607(5) 0.0206(5) 0.0323(10) Uani 1 1 d . . . . .

loop_
_atom_site_aniso_label
_atom_site_aniso_U_11
_atom_site_aniso_U_22
_atom_site_aniso_U_33
_atom_site_aniso_U_23
_atom_site_aniso_U_13
_atom_site_aniso_U_12
Cs1 0.0260(4) 0.0260(4) 0.0246(7) 0.000 0.000 0.0130(2)
Hg1 0.0254(7) 0.0303(7) 0.0274(6) 0.0028(6) 0.0028(6) 0.0150(6)
Ga1 0.0254(7) 0.0303(7) 0.0274(6) 0.0028(6) 0.0028(6) 0.0150(6)
Hg2 0.0234(7) 0.0208(8) 0.0221(11) 0.0023(3) 0.0029(3) 0.0093(6)
Ga2 0.0234(7) 0.0208(8) 0.0221(11) 0.0023(3) 0.0029(3) 0.0093(6)
Hg3 0.0245(6) 0.0213(7) 0.0183(7) -0.0001(4) -0.0013(4) 0.0113(6)
Ga3 0.0245(6) 0.0213(7) 0.0183(7) -0.0001(4) -0.0013(4) 0.0113(6)
S1 0.028(2) 0.028(2) 0.034(3) 0.0114(15) 0.0051(15) 0.0134(16)
S2 0.0209(17) 0.0214(16) 0.028(2) -0.0001(13) 0.0016(13) 0.0095(13)
S3 0.026(2) 0.056(3) 0.032(3) 0.0103(18) 0.0045(15) 0.020(2)
S4 0.040(2) 0.0287(19) 0.024(2) 0.0002(16) -0.0003(17) 0.0133(17)

loop_
_atom_type_symbol
_atom_type_description
_atom_type_scat_dispersion_real
_atom_type_scat_dispersion_imag
_atom_type_scat_source
S S 0.1246 0.1234 'International Tables Vol C Tables 4.2.6.8 and 6.1.1.4'
Ga Ga 0.2307 1.6083 'International Tables Vol C Tables 4.2.6.8 and 6.1.1.4'
Cs Cs -0.3680 2.1192 'International Tables Vol C Tables 4.2.6.8 and 6.1.1.4'
Hg Hg -2.3894 9.2266 'International Tables Vol C Tables 4.2.6.8 and 6.1.1.4'

loop_
_geom_angle_atom_site_label_1
_geom_angle_atom_site_label_2
_geom_angle_atom_site_label_3
_geom_angle
_geom_angle_site_symmetry_1
_geom_angle_site_symmetry_3
_geom_angle_publ_flag
S4 Cs1 S4 62.00(12) 7_554 8_654 ?
S4 Cs1 S4 62.00(12) 7_554 9_664 ?
S4 Cs1 S4 62.00(12) 8_654 9_664 ?
S4 Cs1 S2 178.12(12) 7_554 6_564 ?
S4 Cs1 S2 119.60(10) 8_654 6_564 ?
S4 Cs1 S2 119.44(11) 9_664 6_564 ?
S4 Cs1 S2 119.44(11) 7_554 4_554 ?
S4 Cs1 S2 178.12(12) 8_654 4_554 ?
S4 Cs1 S2 119.60(10) 9_664 4_554 ?
S2 Cs1 S2 58.94(10) 6_564 4_554 ?
S4 Cs1 S2 119.60(10) 7_554 5_664 ?
S4 Cs1 S2 119.44(11) 8_654 5_664 ?
S4 Cs1 S2 178.12(12) 9_664 5_664 ?
S2 Cs1 S2 58.94(10) 6_564 5_664 ?
S2 Cs1 S2 58.94(10) 4_554 5_664 ?
S4 Cs1 S1 59.12(9) 7_554 3_675 ?
S4 Cs1 S1 90.40(12) 8_654 3_675 ?
S4 Cs1 S1 121.12(12) 9_664 3_675 ?
S2 Cs1 S1 119.42(12) 6_564 3_675 ?
S2 Cs1 S1 89.47(10) 4_554 3_675 ?
S2 Cs1 S1 60.48(9) 5_664 3_675 ?
S4 Cs1 S1 121.12(12) 7_554 . ?
S4 Cs1 S1 59.12(9) 8_654 . ?
S4 Cs1 S1 90.39(12) 9_664 . ?
S2 Cs1 S1 60.49(9) 6_564 . ?
S2 Cs1 S1 119.42(12) 4_554 . ?
S2 Cs1 S1 89.47(10) 5_664 . ?
S1 Cs1 S1 119.998(3) 3_675 . ?
S4 Cs1 S1 90.39(12) 7_554 2_765 ?
S4 Cs1 S1 121.12(13) 8_654 2_765 ?
S4 Cs1 S1 59.12(9) 9_664 2_765 ?
S2 Cs1 S1 89.47(10) 6_564 2_765 ?
S2 Cs1 S1 60.49(9) 4_554 2_765 ?
S2 Cs1 S1 119.42(12) 5_664 2_765 ?
S1 Cs1 S1 119.999(2) 3_675 2_765 ?
S1 Cs1 S1 119.997(2) . 2_765 ?
S4 Cs1 S3 89.73(10) 7_554 1_554 ?
S4 Cs1 S3 58.57(9) 8_654 1_554 ?
S4 Cs1 S3 120.57(12) 9_664 1_554 ?
S2 Cs1 S3 90.42(13) 6_564 1_554 ?
S2 Cs1 S3 119.82(13) 4_554 1_554 ?
S2 Cs1 S3 60.88(9) 5_664 1_554 ?
S1 Cs1 S3 60.44(15) 3_675 1_554 ?
S1 Cs1 S3 59.57(15) . 1_554 ?
S1 Cs1 S3 179.53(15) 2_765 1_554 ?
S4 Cs1 S3 58.57(9) 7_554 3_674 ?
S4 Cs1 S3 120.57(12) 8_654 3_674 ?
S4 Cs1 S3 89.73(10) 9_664 3_674 ?
S2 Cs1 S3 119.82(13) 6_564 3_674 ?
S2 Cs1 S3 60.88(9) 4_554 3_674 ?
S2 Cs1 S3 90.42(13) 5_664 3_674 ?
S1 Cs1 S3 59.57(15) 3_675 3_674 ?
S1 Cs1 S3 179.53(15) . 3_674 ?
S1 Cs1 S3 60.44(15) 2_765 3_674 ?
S3 Cs1 S3 119.995(3) 1_554 3_674 ?
S4 Cs1 S3 120.57(12) 7_554 2_764 ?
S4 Cs1 S3 89.73(10) 8_654 2_764 ?
S4 Cs1 S3 58.57(9) 9_664 2_764 ?
S2 Cs1 S3 60.88(9) 6_564 2_764 ?
S2 Cs1 S3 90.43(13) 4_554 2_764 ?
S2 Cs1 S3 119.82(13) 5_664 2_764 ?
S1 Cs1 S3 179.53(16) 3_675 2_764 ?
S1 Cs1 S3 60.44(15) . 2_764 ?
S1 Cs1 S3 59.57(15) 2_765 2_764 ?
S3 Cs1 S3 119.995(2) 1_554 2_764 ?
S3 Cs1 S3 119.995(3) 3_674 2_764 ?
S2 Hg1 S4 112.18(16) 7_544 1_556 ?
S2 Hg1 S4 112.10(15) 7_544 3_666 ?
S4 Hg1 S4 104.1(2) 1_556 3_666 ?
S2 Hg1 S1 112.66(18) 7_544 1_556 ?
S4 Hg1 S1 106.27(17) 1_556 1_556 ?
S4 Hg1 S1 109.0(2) 3_666 1_556 ?
S2 Hg1 Cs1 147.70(11) 7_544 4_446 ?
S4 Hg1 Cs1 54.67(12) 1_556 4_446 ?
S4 Hg1 Cs1 54.69(12) 3_666 4_446 ?
S1 Hg1 Cs1 99.62(13) 1_556 4_446 ?
S4 Hg2 S3 116.3(2) 2_666 9_564 ?
S4 Hg2 S3 109.9(2) 2_666 2_665 ?
S3 Hg2 S3 108.2(2) 9_564 2_665 ?
S4 Hg2 S2 110.7(3) 2_666 . ?
S3 Hg2 S2 102.6(2) 9_564 . ?
S3 Hg2 S2 108.7(3) 2_665 . ?
S4 Hg2 Cs1 150.9(3) 2_666 7_445 ?
S3 Hg2 Cs1 54.77(18) 9_564 7_445 ?
S3 Hg2 Cs1 98.90(19) 2_665 7_445 ?
S2 Hg2 Cs1 54.06(12) . 7_445 ?
S3 Hg3 S1 106.50(17) . 3_676 ?
S3 Hg3 S1 107.1(3) . 8_655 ?
S1 Hg3 S1 111.7(3) 3_676 8_655 ?
S3 Hg3 S2 111.4(3) . . ?
S1 Hg3 S2 115.8(3) 3_676 . ?
S1 Hg3 S2 104.1(2) 8_655 . ?
S3 Hg3 Cs1 56.41(18) . 1_556 ?
S1 Hg3 Cs1 56.30(17) 3_676 1_556 ?
S1 Hg3 Cs1 101.57(18) 8_655 1_556 ?
S2 Hg3 Cs1 154.05(14) . 1_556 ?
S3 Hg3 Cs1 101.0(3) . 7_445 ?
S1 Hg3 Cs1 152.3(3) 3_676 7_445 ?
S1 Hg3 Cs1 55.4(2) 8_655 7_445 ?
S2 Hg3 Cs1 54.77(12) . 7_445 ?
Cs1 Hg3 Cs1 144.23(9) 1_556 7_445 ?
Ga3 S1 Hg3 0.00(18) 2_764 2_764 ?
Ga3 S1 Ga3 107.9(3) 2_764 6_564 ?
Hg3 S1 Ga3 107.9(3) 2_764 6_564 ?
Ga3 S1 Hg3 107.9(3) 2_764 6_564 ?
Hg3 S1 Hg3 107.9(3) 2_764 6_564 ?
Ga3 S1 Hg3 0.00(16) 6_564 6_564 ?
Ga3 S1 Ga1 106.0(3) 2_764 1_554 ?
Hg3 S1 Ga1 106.0(3) 2_764 1_554 ?
Ga3 S1 Ga1 107.7(2) 6_564 1_554 ?
Hg3 S1 Ga1 107.7(2) 6_564 1_554 ?
Ga3 S1 Hg1 106.0(3) 2_764 1_554 ?
Hg3 S1 Hg1 106.0(3) 2_764 1_554 ?
Ga3 S1 Hg1 107.7(2) 6_564 1_554 ?
Hg3 S1 Hg1 107.7(2) 6_564 1_554 ?
Ga1 S1 Hg1 0.00(6) 1_554 1_554 ?
Ga3 S1 Cs1 92.0(2) 2_764 . ?
Hg3 S1 Cs1 92.0(2) 2_764 . ?
Ga3 S1 Cs1 93.1(2) 6_564 . ?
Hg3 S1 Cs1 93.1(2) 6_564 . ?
Ga1 S1 Cs1 146.1(2) 1_554 . ?
Hg1 S1 Cs1 146.1(2) 1_554 . ?
Hg3 S2 Ga1 104.7(2) . 4_455 ?
Hg3 S2 Hg1 104.7(2) . 4_455 ?
Ga1 S2 Hg1 0.00(9) 4_455 4_455 ?
Hg3 S2 Hg2 107.55(17) . . ?
Ga1 S2 Hg2 104.86(17) 4_455 . ?
Hg1 S2 Hg2 104.86(17) 4_455 . ?
Hg3 S2 Cs1 93.59(16) . 7_445 ?
Ga1 S2 Cs1 148.21(15) 4_455 7_445 ?
Hg1 S2 Cs1 148.21(15) 4_455 7_445 ?
Hg2 S2 Cs1 93.77(16) . 7_445 ?
Hg3 S3 Ga2 108.0(2) . 5_665 ?
Hg3 S3 Hg2 108.0(2) . 5_665 ?
Ga2 S3 Hg2 0.0(3) 5_665 5_665 ?
Hg3 S3 Ga2 109.6(3) . 3_565 ?
Ga2 S3 Ga2 104.2(3) 5_665 3_565 ?
Hg2 S3 Ga2 104.2(3) 5_665 3_565 ?
Hg3 S3 Hg2 109.6(3) . 3_565 ?
Ga2 S3 Hg2 104.2(3) 5_665 3_565 ?
Hg2 S3 Hg2 104.2(3) 5_665 3_565 ?
Ga2 S3 Hg2 0.00(17) 3_565 3_565 ?
Hg3 S3 Cs1 92.2(3) . 1_556 ?
Ga2 S3 Cs1 93.7(2) 5_665 1_556 ?
Hg2 S3 Cs1 93.7(2) 5_665 1_556 ?
Ga2 S3 Cs1 145.3(2) 3_565 1_556 ?
Hg2 S3 Cs1 145.3(2) 3_565 1_556 ?
Ga2 S4 Hg2 0.00(14) 3_564 3_564 ?
Ga2 S4 Hg1 103.9(2) 3_564 1_554 ?
Hg2 S4 Hg1 103.9(2) 3_564 1_554 ?
Ga2 S4 Ga1 103.9(2) 3_564 1_554 ?
Hg2 S4 Ga1 103.9(2) 3_564 1_554 ?
Hg1 S4 Ga1 0.00(10) 1_554 1_554 ?
Ga2 S4 Hg1 105.9(3) 3_564 2_654 ?
Hg2 S4 Hg1 105.9(3) 3_564 2_654 ?
Hg1 S4 Hg1 106.0(2) 1_554 2_654 ?
Ga1 S4 Hg1 106.0(2) 1_554 2_654 ?
Ga2 S4 Ga1 105.9(3) 3_564 2_654 ?
Hg2 S4 Ga1 105.9(3) 3_564 2_654 ?
Hg1 S4 Ga1 106.0(2) 1_554 2_654 ?
Ga1 S4 Ga1 106.0(2) 1_554 2_654 ?
Hg1 S4 Ga1 0.00(16) 2_654 2_654 ?
Ga2 S4 Cs1 149.5(2) 3_564 4_445 ?
Hg2 S4 Cs1 149.5(2) 3_564 4_445 ?
Hg1 S4 Cs1 93.23(15) 1_554 4_445 ?
Ga1 S4 Cs1 93.23(15) 1_554 4_445 ?
Hg1 S4 Cs1 93.02(16) 2_654 4_445 ?
Ga1 S4 Cs1 93.02(16) 2_654 4_445 ?

loop_
_geom_bond_atom_site_label_1
_geom_bond_atom_site_label_2
_geom_bond_distance
_geom_bond_site_symmetry_2
_geom_bond_publ_flag
Cs1 S4 3.696(5) 7_554 ?
Cs1 S4 3.697(5) 8_654 ?
Cs1 S4 3.697(5) 9_664 ?
Cs1 S2 3.708(4) 6_564 ?
Cs1 S2 3.708(4) 4_554 ?
Cs1 S2 3.708(4) 5_664 ?
Cs1 S1 3.736(7) 3_675 ?
Cs1 S1 3.736(7) . ?
Cs1 S1 3.736(7) 2_765 ?
Cs1 S3 3.741(7) 1_554 ?
Cs1 S3 3.741(7) 3_674 ?
Cs1 S3 3.741(7) 2_764 ?
Hg1 S2 2.404(5) 7_544 ?
Hg1 S4 2.408(5) 1_556 ?
Hg1 S4 2.420(7) 3_666 ?
Hg1 S1 2.429(7) 1_556 ?
Hg1 Cs1 4.5238(19) 4_446 ?
Hg2 S4 2.369(7) 2_666 ?
Hg2 S3 2.397(6) 9_564 ?
Hg2 S3 2.402(11) 2_665 ?
Hg2 S2 2.439(7) . ?
Hg2 Cs1 4.571(3) 7_445 ?
Hg3 S3 2.341(9) . ?
Hg3 S1 2.356(6) 3_676 ?
Hg3 S1 2.372(6) 8_655 ?
Hg3 S2 2.382(7) . ?
Hg3 Cs1 4.488(3) 1_556 ?
Hg3 Cs1 4.531(3) 7_445 ?
S1 Ga3 2.356(6) 2_764 ?
S1 Hg3 2.356(6) 2_764 ?
S1 Ga3 2.372(6) 6_564 ?
S1 Hg3 2.372(6) 6_564 ?
S1 Ga1 2.429(7) 1_554 ?
S1 Hg1 2.429(7) 1_554 ?
S2 Ga1 2.404(5) 4_455 ?
S2 Hg1 2.404(5) 4_455 ?
S2 Cs1 3.708(4) 7_445 ?
S3 Ga2 2.397(6) 5_665 ?
S3 Hg2 2.397(6) 5_665 ?
S3 Ga2 2.402(11) 3_565 ?
S3 Hg2 2.402(11) 3_565 ?
S3 Cs1 3.741(7) 1_556 ?
S4 Ga2 2.369(7) 3_564 ?
S4 Hg2 2.369(7) 3_564 ?
S4 Hg1 2.408(5) 1_554 ?
S4 Ga1 2.408(5) 1_554 ?
S4 Hg1 2.420(7) 2_654 ?
S4 Ga1 2.420(7) 2_654 ?
S4 Cs1 3.697(5) 4_445 ?
